data_4515764
loop_
_publ_author_name
'Guo, Wengang'
'Li, Lu'
'Ding, Qian'
'Lin, Xiangfeng'
'Liu, Xianghui'
'Wang, Kai'
'Liu, Yan'
'Fan, Hongjun'
'Li, Can'

_publ_section_title
;
 Synthesis of Chiral Trispirocyclic Oxindoles via
 Organic-Base/Au(I)-Catalyzed Sequential Reactions
;
_journal_issue 11
_journal_name_full 'ACS Catalysis'
_journal_page_first 10180
_journal_paper_doi 10.1021/acscatal.8b02157
_journal_volume 8
_journal_year 2018
_chemical_absolute_configuration ad
_chemical_formula_sum 'C27 H28 Cl2 N4 O8'
_chemical_formula_weight 607.43
_space_group_crystal_system orthorhombic
_space_group_IT_number 19
_space_group_name_Hall 'P 2ac 2ab'
_space_group_name_H-M_alt 'P 21 21 21'
_atom_sites_solution_hydrogens mixed
_audit_creation_method SHELXL-2013
_cell_angle_alpha 90
_cell_angle_beta 90
_cell_angle_gamma 90
_cell_formula_units_Z 4
_cell_length_a 12.4437(12)
_cell_length_b 15.4069(15)
_cell_length_c 15.5019(16)
_cell_measurement_reflns_used 4409
_cell_measurement_temperature 293(2)
_cell_measurement_theta_max 41.351
_cell_measurement_theta_min 4.961
_cell_volume 2972.0(5)
_computing_cell_refinement 'Bruker SMART'
_computing_data_collection 'Bruker SMART'
_computing_data_reduction 'Bruker SHELXTL'
_computing_molecular_graphics 'Bruker SHELXTL'
_computing_publication_material 'Bruker SHELXTL'
_computing_structure_refinement 'SHELXL-2013 (Sheldrick, 2013)'
_computing_structure_solution 'Bruker SHELXTL'
_diffrn_ambient_temperature 293(2)
_diffrn_measured_fraction_theta_full 1.000
_diffrn_measured_fraction_theta_max 1.000
_diffrn_measurement_device_type 'CCD area detector'
_diffrn_measurement_method 'phi and omega scans'
_diffrn_radiation_type MoK\a
_diffrn_radiation_wavelength 0.71073
_diffrn_reflns_av_R_equivalents 0.0332
_diffrn_reflns_av_unetI/netI 0.0359
_diffrn_reflns_Laue_measured_fraction_full 1.000
_diffrn_reflns_Laue_measured_fraction_max 1.000
_diffrn_reflns_limit_h_max 15
_diffrn_reflns_limit_h_min -14
_diffrn_reflns_limit_k_max 18
_diffrn_reflns_limit_k_min -19
_diffrn_reflns_limit_l_max 15
_diffrn_reflns_limit_l_min -19
_diffrn_reflns_number 18110
_diffrn_reflns_point_group_measured_fraction_full 1.000
_diffrn_reflns_point_group_measured_fraction_max 1.000
_diffrn_reflns_theta_full 25.242
_diffrn_reflns_theta_max 25.998
_diffrn_reflns_theta_min 1.864
_exptl_absorpt_coefficient_mu 0.272
_exptl_absorpt_correction_T_max 0.7457
_exptl_absorpt_correction_T_min 0.6575
_exptl_absorpt_correction_type multi-scan
_exptl_absorpt_process_details sadabs
_exptl_crystal_colour colorless
_exptl_crystal_density_diffrn 1.358
_exptl_crystal_description prismatic
_exptl_crystal_F_000 1264
_exptl_crystal_size_max 0.211
_exptl_crystal_size_mid 0.165
_exptl_crystal_size_min 0.114
_refine_diff_density_max 0.555
_refine_diff_density_min -0.483
_refine_diff_density_rms 0.040
_refine_ls_abs_structure_details
; 
 Flack x determined using 1695 quotients [(I+)-(I-)]/[(I+)+(I-)] 
 (Parsons and Flack (2004), Acta Cryst. A60, s61). 
;
_refine_ls_abs_structure_Flack 0.03(3)
_refine_ls_extinction_expression Fc^*^=kFc[1+0.001xFc^2^\l^3^/sin(2\q)]^-1/4^
_refine_ls_extinction_method SHELXL
_refine_ls_goodness_of_fit_ref 1.054
_refine_ls_hydrogen_treatment mixed
_refine_ls_matrix_type full
_refine_ls_number_parameters 410
_refine_ls_number_reflns 5831
_refine_ls_number_restraints 26
_refine_ls_restrained_S_all 1.058
_refine_ls_R_factor_all 0.0631
_refine_ls_R_factor_gt 0.0487
_refine_ls_shift/su_max 0.000
_refine_ls_shift/su_mean 0.000
_refine_ls_structure_factor_coef Fsqd
_refine_ls_weighting_details 'w=1/[\s^2^(Fo^2^)+(0.0780P)^2^+0.3551P] where P=(Fo^2^+2Fc^2^)/3'
_refine_ls_weighting_scheme calc
_refine_ls_wR_factor_gt 0.1304
_refine_ls_wR_factor_ref 0.1408
_reflns_Friedel_coverage 0.781
_reflns_Friedel_fraction_full 1.000
_reflns_Friedel_fraction_max 1.000
_reflns_number_gt 4573
_reflns_number_total 5831
_reflns_threshold_expression 'I > 2\s(I)'
_cod_data_source_file cs8b02157_si_003.cif
_cod_data_source_block cd214395
_cod_database_code 4515764
_shelx_space_group_comment
; 
The symmetry employed for this shelxl refinement is uniquely defined 
by the following loop, which should always be used as a source of 
symmetry information in preference to the above space-group names. 
They are only intended as comments. 
;
_shelxl_version_number 2013-4

loop_
_space_group_symop_operation_xyz
'x, y, z'
'-x+1/2, -y, z+1/2'
'-x, y+1/2, -z+1/2'
'x+1/2, -y+1/2, -z'

loop_
_atom_site_label
_atom_site_type_symbol
_atom_site_fract_x
_atom_site_fract_y
_atom_site_fract_z
_atom_site_U_iso_or_equiv
_atom_site_adp_type
_atom_site_occupancy
_atom_site_site_symmetry_order
_atom_site_calc_flag
_atom_site_refinement_flags_posn
_atom_site_refinement_flags_adp
_atom_site_refinement_flags_occupancy
_atom_site_disorder_assembly
_atom_site_disorder_group
Cl1 Cl 0.62939(14) -0.17691(11) 0.15684(11) 0.1038(6) Uani 1 1 d . . . . .
Cl2 Cl 0.6110(2) 0.59492(13) 0.10358(18) 0.1602(11) Uani 1 1 d . . . . .
N1 N 1.0561(3) -0.0203(2) 0.2106(2) 0.0600(9) Uani 1 1 d . . . . .
N2 N 0.8777(2) 0.14009(19) 0.13657(18) 0.0425(7) Uani 1 1 d . . . . .
N3 N 0.9126(3) 0.4062(2) -0.1151(2) 0.0647(10) Uani 1 1 d . . . . .
N4 N 0.7106(3) 0.26882(19) -0.0507(2) 0.0491(8) Uani 1 1 d . . . . .
O1 O 1.1124(2) 0.1153(2) 0.17017(19) 0.0628(8) Uani 1 1 d . . . . .
O2 O 0.9503(2) 0.05325(16) 0.03389(16) 0.0530(7) Uani 1 1 d . . . . .
O3 O 0.9240(3) 0.2600(2) -0.1392(2) 0.0782(10) Uani 1 1 d . . . . .
O4 O 0.5935(2) 0.15830(19) -0.0399(2) 0.0646(8) Uani 1 1 d . . . . .
O5 O 0.7426(2) 0.14815(15) 0.03469(18) 0.0501(6) Uani 1 1 d . . . . .
O6 O 0.7714(3) 0.2196(2) 0.2257(2) 0.0858(11) Uani 1 1 d . . . . .
O7 O 0.8796(2) 0.11416(17) 0.27589(16) 0.0555(7) Uani 1 1 d . . . . .
O8 O 0.5986(3) 0.3422(3) 0.2178(4) 0.1330(19) Uani 1 1 d D . . . .
H8B H 0.5962 0.3002 0.2581 0.160 Uiso 1 1 d DR U . . .
H8A H 0.5641 0.3098 0.1837 0.160 Uiso 1 1 d DR U . . .
C1 C 0.8850(3) -0.0239(2) 0.1553(2) 0.0482(9) Uani 1 1 d . . . . .
C2 C 0.7839(4) -0.0562(3) 0.1391(3) 0.0583(10) Uani 1 1 d . . . . .
H2 H 0.7345 -0.0256 0.1058 0.070 Uiso 1 1 calc R U . . .
C3 C 0.7591(4) -0.1360(3) 0.1744(3) 0.0673(12) Uani 1 1 d . . . . .
C4 C 0.8316(5) -0.1815(3) 0.2216(3) 0.0777(15) Uani 1 1 d . . . . .
H4 H 0.8125 -0.2354 0.2436 0.093 Uiso 1 1 calc R U . . .
C5 C 0.9343(5) -0.1491(3) 0.2379(3) 0.0750(13) Uani 1 1 d . . . . .
H5 H 0.9840 -0.1803 0.2703 0.090 Uiso 1 1 calc R U . . .
C6 C 0.9591(4) -0.0690(3) 0.2039(3) 0.0555(10) Uani 1 1 d . . . . .
C7 C 1.0462(3) 0.0580(3) 0.1712(2) 0.0490(9) Uani 1 1 d . . . . .
C8 C 0.9364(3) 0.0587(2) 0.1236(2) 0.0441(8) Uani 1 1 d . . . . .
C9 C 0.9327(3) 0.1359(2) -0.0032(2) 0.0456(8) Uani 1 1 d . . . . .
H9A H 0.9056 0.1303 -0.0616 0.055 Uiso 1 1 calc R U . . .
H9B H 0.9988 0.1692 -0.0045 0.055 Uiso 1 1 calc R U . . .
C10 C 0.8497(3) 0.1792(2) 0.0548(2) 0.0414(8) Uani 1 1 d . . . . .
C11 C 0.8515(3) 0.2777(2) 0.0570(2) 0.0392(8) Uani 1 1 d . . . . .
H11A H 0.9250 0.2973 0.0642 0.047 Uiso 1 1 calc R U . . .
H11B H 0.8104 0.2978 0.1063 0.047 Uiso 1 1 calc R U . . .
C12 C 0.8043(3) 0.3179(2) -0.0262(2) 0.0436(8) Uani 1 1 d . . . . .
C13 C 0.8886(3) 0.3218(3) -0.1003(3) 0.0540(10) Uani 1 1 d . . . . .
C14 C 0.8488(4) 0.4605(3) -0.0655(3) 0.0590(11) Uani 1 1 d . . . . .
C15 C 0.7813(3) 0.4130(2) -0.0129(3) 0.0501(9) Uani 1 1 d . . . . .
C16 C 0.7083(4) 0.4521(3) 0.0404(3) 0.0636(11) Uani 1 1 d . . . . .
H16 H 0.6632 0.4200 0.0760 0.076 Uiso 1 1 calc R U . . .
C17 C 0.7049(5) 0.5435(3) 0.0385(4) 0.0909(18) Uani 1 1 d . . . . .
C18 C 0.7727(6) 0.5905(3) -0.0122(5) 0.099(2) Uani 1 1 d . . . . .
H18 H 0.7694 0.6508 -0.0107 0.119 Uiso 1 1 calc R U . . .
C19 C 0.8450(5) 0.5512(3) -0.0648(4) 0.0875(17) Uani 1 1 d . . . . .
H19 H 0.8908 0.5837 -0.0995 0.105 Uiso 1 1 calc R U . . .
C20 C 0.9954(5) 0.4343(5) -0.1743(4) 0.102(2) Uani 1 1 d . . . . .
H20A H 1.0186 0.3859 -0.2086 0.153 Uiso 1 1 calc R U . . .
H20B H 1.0553 0.4568 -0.1424 0.153 Uiso 1 1 calc R U . . .
H20C H 0.9673 0.4788 -0.2114 0.153 Uiso 1 1 calc R U . . .
C21 C 1.1494(5) -0.0465(4) 0.2605(4) 0.0916(18) Uani 1 1 d . . . . .
H21A H 1.2030 -0.0017 0.2579 0.137 Uiso 1 1 calc R U . . .
H21B H 1.1783 -0.0993 0.2371 0.137 Uiso 1 1 calc R U . . .
H21C H 1.1287 -0.0558 0.3194 0.137 Uiso 1 1 calc R U . . .
C22 C 0.6784(3) 0.1910(2) -0.0205(2) 0.0450(9) Uani 1 1 d . . . . .
C23 C 0.8355(3) 0.1631(3) 0.2149(2) 0.0503(9) Uani 1 1 d . . . . .
C24 C 0.8446(5) 0.1184(3) 0.3677(3) 0.0793(15) Uani 1 1 d D . . . .
C25 C 0.9317(18) 0.0631(19) 0.4059(19) 0.082(6) Uani 0.5 1 d D U P A 1
H25A H 1.0002 0.0902 0.3963 0.124 Uiso 0.5 1 calc R U P A 1
H25B H 0.9309 0.0070 0.3790 0.124 Uiso 0.5 1 calc R U P A 1
H25C H 0.9198 0.0568 0.4667 0.124 Uiso 0.5 1 calc R U P A 1
C26 C 0.7366(16) 0.0676(18) 0.3595(14) 0.131(8) Uani 0.5 1 d D U P A 1
H26A H 0.7136 0.0491 0.4157 0.197 Uiso 0.5 1 calc R U P A 1
H26B H 0.7470 0.0178 0.3232 0.197 Uiso 0.5 1 calc R U P A 1
H26C H 0.6830 0.1047 0.3346 0.197 Uiso 0.5 1 calc R U P A 1
C27 C 0.831(2) 0.2068(15) 0.403(2) 0.123(8) Uani 0.5 1 d D U P A 1
H27A H 0.8988 0.2363 0.4026 0.184 Uiso 0.5 1 calc R U P A 1
H27B H 0.8048 0.2031 0.4612 0.184 Uiso 0.5 1 calc R U P A 1
H27C H 0.7803 0.2383 0.3684 0.184 Uiso 0.5 1 calc R U P A 1
C25' C 0.9014(19) 0.0459(19) 0.415(2) 0.084(6) Uani 0.5 1 d D U P A 2
H25D H 0.8724 -0.0090 0.3973 0.127 Uiso 0.5 1 calc R U P A 2
H25E H 0.8911 0.0529 0.4762 0.127 Uiso 0.5 1 calc R U P A 2
H25F H 0.9768 0.0477 0.4022 0.127 Uiso 0.5 1 calc R U P A 2
C26' C 0.7260(16) 0.108(2) 0.3837(14) 0.138(8) Uani 0.5 1 d D U P A 2
H26D H 0.6877 0.1536 0.3540 0.207 Uiso 0.5 1 calc R U P A 2
H26E H 0.7120 0.1127 0.4445 0.207 Uiso 0.5 1 calc R U P A 2
H26F H 0.7025 0.0529 0.3630 0.207 Uiso 0.5 1 calc R U P A 2
C27' C 0.8938(19) 0.2054(14) 0.3985(17) 0.120(8) Uani 0.5 1 d D U P A 2
H27D H 0.9705 0.2035 0.3920 0.180 Uiso 0.5 1 calc R U P A 2
H27E H 0.8762 0.2145 0.4582 0.180 Uiso 0.5 1 calc R U P A 2
H27F H 0.8652 0.2521 0.3646 0.180 Uiso 0.5 1 calc R U P A 2
H4A H 0.666(3) 0.292(3) -0.090(3) 0.053(11) Uiso 1 1 d . . . . .

loop_
_atom_site_aniso_label
_atom_site_aniso_U_11
_atom_site_aniso_U_22
_atom_site_aniso_U_33
_atom_site_aniso_U_23
_atom_site_aniso_U_13
_atom_site_aniso_U_12
Cl1 0.1186(12) 0.0958(10) 0.0969(11) 0.0065(8) -0.0011(9) -0.0517(9)
Cl2 0.225(3) 0.0815(11) 0.174(2) -0.0293(12) 0.0334(19) 0.0635(14)
N1 0.066(2) 0.0564(19) 0.058(2) 0.0191(16) -0.0059(18) 0.0157(18)
N2 0.0518(16) 0.0408(15) 0.0348(14) 0.0084(12) 0.0016(13) 0.0099(13)
N3 0.067(2) 0.066(2) 0.061(2) 0.0264(18) -0.0004(18) -0.0102(19)
N4 0.0550(18) 0.0406(17) 0.0517(19) 0.0043(14) -0.0185(15) 0.0006(14)
O1 0.0580(16) 0.0707(19) 0.0597(18) 0.0192(14) 0.0001(13) -0.0036(16)
O2 0.0754(17) 0.0450(14) 0.0387(13) 0.0045(11) 0.0027(13) 0.0147(13)
O3 0.109(3) 0.074(2) 0.0509(17) 0.0092(16) 0.0252(18) 0.019(2)
O4 0.0466(15) 0.0588(17) 0.088(2) -0.0020(16) -0.0142(15) -0.0061(13)
O5 0.0481(13) 0.0435(14) 0.0587(15) 0.0133(12) -0.0082(12) -0.0051(12)
O6 0.111(3) 0.088(2) 0.0585(19) 0.0222(17) 0.0325(18) 0.053(2)
O7 0.0796(18) 0.0513(15) 0.0357(14) 0.0069(11) 0.0046(13) 0.0098(14)
O8 0.087(3) 0.106(3) 0.206(6) -0.016(4) -0.012(3) 0.001(3)
C1 0.066(2) 0.0412(18) 0.037(2) 0.0023(15) 0.0034(18) 0.0016(18)
C2 0.075(3) 0.053(2) 0.048(2) -0.0023(18) 0.000(2) -0.005(2)
C3 0.093(3) 0.057(2) 0.052(2) -0.001(2) 0.005(2) -0.017(3)
C4 0.126(5) 0.045(2) 0.062(3) 0.010(2) 0.009(3) -0.016(3)
C5 0.112(4) 0.053(2) 0.060(3) 0.015(2) -0.004(3) 0.013(3)
C6 0.074(3) 0.043(2) 0.050(2) 0.0093(17) 0.000(2) 0.009(2)
C7 0.054(2) 0.052(2) 0.0408(19) 0.0080(16) 0.0042(17) 0.008(2)
C8 0.055(2) 0.0417(17) 0.0362(18) 0.0053(14) 0.0029(16) 0.0072(17)
C9 0.054(2) 0.0474(19) 0.0350(18) 0.0056(15) -0.0003(16) 0.0056(17)
C10 0.0415(17) 0.0448(19) 0.0379(18) 0.0084(15) -0.0033(15) 0.0002(15)
C11 0.0408(18) 0.0395(18) 0.0374(18) 0.0051(14) -0.0025(14) -0.0001(15)
C12 0.0513(19) 0.0397(18) 0.0398(18) 0.0055(15) -0.0037(16) 0.0017(16)
C13 0.061(2) 0.061(2) 0.040(2) 0.0159(19) -0.0034(18) 0.007(2)
C14 0.069(3) 0.048(2) 0.060(3) 0.015(2) -0.020(2) -0.009(2)
C15 0.062(2) 0.0371(18) 0.052(2) 0.0048(16) -0.0161(19) -0.0014(17)
C16 0.076(3) 0.048(2) 0.066(3) -0.002(2) -0.012(2) 0.007(2)
C17 0.123(5) 0.052(3) 0.097(4) -0.010(3) -0.020(4) 0.027(3)
C18 0.142(6) 0.039(3) 0.116(5) 0.007(3) -0.029(5) -0.002(3)
C19 0.110(4) 0.052(3) 0.100(4) 0.027(3) -0.019(4) -0.022(3)
C20 0.097(4) 0.118(5) 0.092(4) 0.040(4) 0.019(3) -0.025(4)
C21 0.090(4) 0.090(4) 0.095(4) 0.034(3) -0.027(3) 0.019(3)
C22 0.043(2) 0.0429(19) 0.049(2) -0.0025(16) -0.0030(16) 0.0053(16)
C23 0.062(2) 0.045(2) 0.044(2) 0.0080(16) 0.0061(17) 0.0047(19)
C24 0.123(4) 0.079(3) 0.036(2) 0.014(2) 0.014(3) 0.017(3)
C25 0.128(14) 0.086(12) 0.033(7) 0.028(6) 0.012(9) -0.005(10)
C26 0.125(9) 0.21(3) 0.056(11) 0.024(10) 0.060(7) 0.020(13)
C27 0.21(2) 0.100(8) 0.058(7) -0.024(6) 0.012(15) 0.057(14)
C25' 0.117(13) 0.085(12) 0.051(8) 0.040(7) 0.023(9) 0.013(10)
C26' 0.127(9) 0.23(3) 0.059(11) 0.026(11) 0.062(7) 0.031(13)
C27' 0.22(3) 0.096(7) 0.042(6) -0.016(5) -0.001(15) 0.055(14)

loop_
_atom_type_symbol
_atom_type_description
_atom_type_scat_dispersion_real
_atom_type_scat_dispersion_imag
_atom_type_scat_source
C C 0.0033 0.0016 'International Tables Vol C Tables 4.2.6.8 and 6.1.1.4'
H H 0.0000 0.0000 'International Tables Vol C Tables 4.2.6.8 and 6.1.1.4'
N N 0.0061 0.0033 'International Tables Vol C Tables 4.2.6.8 and 6.1.1.4'
O O 0.0106 0.0060 'International Tables Vol C Tables 4.2.6.8 and 6.1.1.4'
Cl Cl 0.1484 0.1585 'International Tables Vol C Tables 4.2.6.8 and 6.1.1.4'

loop_
_geom_angle_atom_site_label_1
_geom_angle_atom_site_label_2
_geom_angle_atom_site_label_3
_geom_angle
C7 N1 C6 111.0(3)
C7 N1 C21 124.0(4)
C6 N1 C21 124.7(4)
C23 N2 C10 125.2(3)
C23 N2 C8 122.3(3)
C10 N2 C8 110.9(3)
C13 N3 C14 111.1(3)
C13 N3 C20 123.5(5)
C14 N3 C20 125.5(4)
C22 N4 C12 128.1(3)
C22 N4 H4A 114(3)
C12 N4 H4A 118(2)
C8 O2 C9 109.3(3)
C22 O5 C10 121.4(3)
C23 O7 C24 122.3(3)
H8B O8 H8A 89.6
C2 C1 C6 122.0(4)
C2 C1 C8 129.3(4)
C6 C1 C8 108.6(3)
C1 C2 C3 116.9(4)
C1 C2 H2 121.5
C3 C2 H2 121.5
C4 C3 C2 121.7(5)
C4 C3 Cl1 120.7(4)
C2 C3 Cl1 117.6(4)
C3 C4 C5 121.5(4)
C3 C4 H4 119.2
C5 C4 H4 119.2
C6 C5 C4 117.2(5)
C6 C5 H5 121.4
C4 C5 H5 121.4
C5 C6 C1 120.7(5)
C5 C6 N1 129.4(4)
C1 C6 N1 109.9(3)
O1 C7 N1 126.4(4)
O1 C7 C8 126.0(3)
N1 C7 C8 107.5(3)
O2 C8 N2 104.4(3)
O2 C8 C1 108.9(3)
N2 C8 C1 117.8(3)
O2 C8 C7 111.2(3)
N2 C8 C7 112.3(3)
C1 C8 C7 102.3(3)
O2 C9 C10 105.0(3)
O2 C9 H9A 110.8
C10 C9 H9A 110.8
O2 C9 H9B 110.8
C10 C9 H9B 110.8
H9A C9 H9B 108.8
N2 C10 O5 105.9(3)
N2 C10 C11 113.2(3)
O5 C10 C11 110.3(3)
N2 C10 C9 99.9(3)
O5 C10 C9 110.6(3)
C11 C10 C9 116.2(3)
C10 C11 C12 112.1(3)
C10 C11 H11A 109.2
C12 C11 H11A 109.2
C10 C11 H11B 109.2
C12 C11 H11B 109.2
H11A C11 H11B 107.9
N4 C12 C15 113.1(3)
N4 C12 C11 108.4(3)
C15 C12 C11 110.3(3)
N4 C12 C13 111.8(3)
C15 C12 C13 101.1(3)
C11 C12 C13 112.0(3)
O3 C13 N3 126.2(4)
O3 C13 C12 125.7(4)
N3 C13 C12 108.1(4)
C15 C14 N3 110.9(4)
C15 C14 C19 120.3(5)
N3 C14 C19 128.8(5)
C16 C15 C14 121.9(4)
C16 C15 C12 129.6(4)
C14 C15 C12 108.5(4)
C15 C16 C17 116.6(5)
C15 C16 H16 121.7
C17 C16 H16 121.7
C18 C17 C16 121.7(6)
C18 C17 Cl2 120.7(5)
C16 C17 Cl2 117.6(5)
C19 C18 C17 121.4(5)
C19 C18 H18 119.3
C17 C18 H18 119.3
C18 C19 C14 118.2(5)
C18 C19 H19 120.9
C14 C19 H19 120.9
N3 C20 H20A 109.5
N3 C20 H20B 109.5
H20A C20 H20B 109.5
N3 C20 H20C 109.5
H20A C20 H20C 109.5
H20B C20 H20C 109.5
N1 C21 H21A 109.5
N1 C21 H21B 109.5
H21A C21 H21B 109.5
N1 C21 H21C 109.5
H21A C21 H21C 109.5
H21B C21 H21C 109.5
O4 C22 O5 118.2(3)
O4 C22 N4 123.0(4)
O5 C22 N4 118.8(3)
O6 C23 O7 126.2(4)
O6 C23 N2 124.8(3)
O7 C23 N2 109.0(3)
C27 C24 O7 115.4(13)
C27 C24 C25 117(2)
O7 C24 C25 98.1(12)
O7 C24 C26' 116.1(9)
O7 C24 C25' 107.2(13)
C26' C24 C25' 107.6(16)
O7 C24 C27' 102.6(10)
C26' C24 C27' 115.1(14)
C25' C24 C27' 107.7(19)
C27 C24 C26 113.2(15)
O7 C24 C26 98.8(8)
C25 C24 C26 111.7(16)
C24 C25 H25A 109.5
C24 C25 H25B 109.5
H25A C25 H25B 109.5
C24 C25 H25C 109.5
H25A C25 H25C 109.5
H25B C25 H25C 109.5
C24 C26 H26A 109.5
C24 C26 H26B 109.5
H26A C26 H26B 109.5
C24 C26 H26C 109.5
H26A C26 H26C 109.5
H26B C26 H26C 109.5
C24 C27 H27A 109.5
C24 C27 H27B 109.5
H27A C27 H27B 109.5
C24 C27 H27C 109.5
H27A C27 H27C 109.5
H27B C27 H27C 109.5
C24 C25' H25D 109.5
C24 C25' H25E 109.5
H25D C25' H25E 109.5
C24 C25' H25F 109.5
H25D C25' H25F 109.5
H25E C25' H25F 109.5
C24 C26' H26D 109.5
C24 C26' H26E 109.5
H26D C26' H26E 109.5
C24 C26' H26F 109.5
H26D C26' H26F 109.5
H26E C26' H26F 109.5
C24 C27' H27D 109.5
C24 C27' H27E 109.5
H27D C27' H27E 109.5
C24 C27' H27F 109.5
H27D C27' H27F 109.5
H27E C27' H27F 109.5

loop_
_geom_bond_atom_site_label_1
_geom_bond_atom_site_label_2
_geom_bond_distance
Cl1 C3 1.754(5)
Cl2 C17 1.735(6)
N1 C7 1.358(5)
N1 C6 1.424(6)
N1 C21 1.453(6)
N2 C23 1.369(5)
N2 C10 1.445(4)
N2 C8 1.465(5)
N3 C13 1.354(5)
N3 C14 1.385(6)
N3 C20 1.447(6)
N4 C22 1.348(5)
N4 C12 1.441(5)
N4 H4A 0.90(5)
O1 C7 1.208(5)
O2 C8 1.404(4)
O2 C9 1.414(4)
O3 C13 1.210(5)
O4 C22 1.208(4)
O5 C22 1.344(4)
O5 C10 1.450(4)
O6 C23 1.193(5)
O7 C23 1.328(5)
O7 C24 1.490(5)
O8 H8B 0.9001
O8 H8A 0.8436
C1 C2 1.376(6)
C1 C6 1.379(5)
C1 C8 1.508(5)
C2 C3 1.381(6)
C2 H2 0.9300
C3 C4 1.356(7)
C4 C5 1.395(8)
C4 H4 0.9300
C5 C6 1.376(6)
C5 H5 0.9300
C7 C8 1.553(6)
C9 C10 1.524(5)
C9 H9A 0.9700
C9 H9B 0.9700
C10 C11 1.518(5)
C11 C12 1.548(5)
C11 H11A 0.9700
C11 H11B 0.9700
C12 C15 1.507(5)
C12 C13 1.556(6)
C14 C15 1.380(6)
C14 C19 1.399(7)
C15 C16 1.368(6)
C16 C17 1.409(7)
C16 H16 0.9300
C17 C18 1.360(9)
C18 C19 1.358(9)
C18 H18 0.9300
C19 H19 0.9300
C20 H20A 0.9600
C20 H20B 0.9600
C20 H20C 0.9600
C21 H21A 0.9600
C21 H21B 0.9600
C21 H21C 0.9600
C24 C27 1.477(18)
C24 C25 1.50(2)
C24 C26' 1.505(19)
C24 C25' 1.514(19)
C24 C27' 1.55(2)
C24 C26 1.56(2)
C25 H25A 0.9600
C25 H25B 0.9600
C25 H25C 0.9600
C26 H26A 0.9600
C26 H26B 0.9600
C26 H26C 0.9600
C27 H27A 0.9600
C27 H27B 0.9600
C27 H27C 0.9600
C25' H25D 0.9600
C25' H25E 0.9600
C25' H25F 0.9600
C26' H26D 0.9600
C26' H26E 0.9600
C26' H26F 0.9600
C27' H27D 0.9600
C27' H27E 0.9600
C27' H27F 0.9600

loop_
_geom_hbond_atom_site_label_D
_geom_hbond_atom_site_label_H
_geom_hbond_atom_site_label_A
_geom_hbond_distance_DH
_geom_hbond_distance_HA
_geom_hbond_distance_DA
_geom_hbond_angle_DHA
_geom_hbond_site_symmetry_A
O8 H8A O3 0.84 2.16 2.946(6) 154.7 4_455
C9 H9A O3 0.97 2.34 2.848(5) 111.7 .
C11 H11A O4 0.97 2.24 3.180(4) 163.7 4
C11 H11B O6 0.97 2.26 2.938(4) 126.0 .
C16 H16 O8 0.93 2.63 3.506(8) 157.5 .
C27 H27C O6 0.96 2.23 2.85(3) 121.5 .
C26' H26D O6 0.96 2.46 3.04(3) 118.5 .
C27' H27F O6 0.96 2.50 3.09(3) 119.6 .
N4 H4A O1 0.90(5) 2.00(5) 2.848(4) 155(4) 4_455

loop_
_geom_torsion_atom_site_label_1
_geom_torsion_atom_site_label_2
_geom_torsion_atom_site_label_3
_geom_torsion_atom_site_label_4
_geom_torsion
C6 C1 C2 C3 0.5(6)
C8 C1 C2 C3 177.7(4)
C1 C2 C3 C4 -1.3(6)
C1 C2 C3 Cl1 178.4(3)
C2 C3 C4 C5 1.1(8)
Cl1 C3 C4 C5 -178.6(4)
C3 C4 C5 C6 -0.1(8)
C4 C5 C6 C1 -0.6(7)
C4 C5 C6 N1 179.5(5)
C2 C1 C6 C5 0.4(6)
C8 C1 C6 C5 -177.2(4)
C2 C1 C6 N1 -179.6(4)
C8 C1 C6 N1 2.7(5)
C7 N1 C6 C5 -177.0(5)
C21 N1 C6 C5 -3.1(8)
C7 N1 C6 C1 3.1(5)
C21 N1 C6 C1 177.0(5)
C6 N1 C7 O1 175.6(4)
C21 N1 C7 O1 1.6(7)
C6 N1 C7 C8 -7.2(4)
C21 N1 C7 C8 178.8(4)
C9 O2 C8 N2 17.1(4)
C9 O2 C8 C1 143.8(3)
C9 O2 C8 C7 -104.2(3)
C23 N2 C8 O2 170.7(3)
C10 N2 C8 O2 4.4(4)
C23 N2 C8 C1 49.8(5)
C10 N2 C8 C1 -116.5(3)
C23 N2 C8 C7 -68.6(4)
C10 N2 C8 C7 125.0(3)
C2 C1 C8 O2 -66.1(5)
C6 C1 C8 O2 111.3(4)
C2 C1 C8 N2 52.4(5)
C6 C1 C8 N2 -130.2(3)
C2 C1 C8 C7 176.0(4)
C6 C1 C8 C7 -6.5(4)
O1 C7 C8 O2 69.4(5)
N1 C7 C8 O2 -107.9(3)
O1 C7 C8 N2 -47.3(5)
N1 C7 C8 N2 135.5(3)
O1 C7 C8 C1 -174.5(4)
N1 C7 C8 C1 8.3(4)
C8 O2 C9 C10 -31.2(4)
C23 N2 C10 O5 -72.7(4)
C8 N2 C10 O5 93.2(3)
C23 N2 C10 C11 48.3(5)
C8 N2 C10 C11 -145.9(3)
C23 N2 C10 C9 172.4(3)
C8 N2 C10 C9 -21.7(4)
C22 O5 C10 N2 158.5(3)
C22 O5 C10 C11 35.7(4)
C22 O5 C10 C9 -94.2(4)
O2 C9 C10 N2 31.3(3)
O2 C9 C10 O5 -79.9(3)
O2 C9 C10 C11 153.3(3)
N2 C10 C11 C12 -171.0(3)
O5 C10 C11 C12 -52.6(4)
C9 C10 C11 C12 74.2(4)
C22 N4 C12 C15 -135.8(4)
C22 N4 C12 C11 -13.0(5)
C22 N4 C12 C13 110.9(4)
C10 C11 C12 N4 41.2(4)
C10 C11 C12 C15 165.6(3)
C10 C11 C12 C13 -82.7(4)
C14 N3 C13 O3 173.2(4)
C20 N3 C13 O3 -7.6(8)
C14 N3 C13 C12 -4.9(5)
C20 N3 C13 C12 174.2(4)
N4 C12 C13 O3 -51.8(5)
C15 C12 C13 O3 -172.5(4)
C11 C12 C13 O3 70.1(5)
N4 C12 C13 N3 126.4(3)
C15 C12 C13 N3 5.7(4)
C11 C12 C13 N3 -111.8(4)
C13 N3 C14 C15 1.9(5)
C20 N3 C14 C15 -177.2(5)
C13 N3 C14 C19 -176.7(5)
C20 N3 C14 C19 4.2(8)
N3 C14 C15 C16 -178.1(4)
C19 C14 C15 C16 0.7(6)
N3 C14 C15 C12 2.1(4)
C19 C14 C15 C12 -179.2(4)
N4 C12 C15 C16 55.9(5)
C11 C12 C15 C16 -65.8(5)
C13 C12 C15 C16 175.6(4)
N4 C12 C15 C14 -124.3(4)
C11 C12 C15 C14 114.1(3)
C13 C12 C15 C14 -4.6(4)
C14 C15 C16 C17 0.5(6)
C12 C15 C16 C17 -179.7(4)
C15 C16 C17 C18 -1.6(8)
C15 C16 C17 Cl2 178.6(4)
C16 C17 C18 C19 1.6(10)
Cl2 C17 C18 C19 -178.6(5)
C17 C18 C19 C14 -0.4(9)
C15 C14 C19 C18 -0.8(8)
N3 C14 C19 C18 177.8(5)
C10 O5 C22 O4 174.2(3)
C10 O5 C22 N4 -6.8(5)
C12 N4 C22 O4 173.6(4)
C12 N4 C22 O5 -5.3(6)
C24 O7 C23 O6 6.5(7)
C24 O7 C23 N2 -175.2(4)
C10 N2 C23 O6 -1.4(7)
C8 N2 C23 O6 -165.7(4)
C10 N2 C23 O7 -179.7(3)
C8 N2 C23 O7 15.9(5)
C23 O7 C24 C27 -45.5(14)
C23 O7 C24 C25 -171.1(12)
C23 O7 C24 C26' 52.2(15)
C23 O7 C24 C25' 172.5(14)
C23 O7 C24 C27' -74.2(10)
C23 O7 C24 C26 75.4(12)
